data_7019936
loop_
_publ_author_name
'Azhakar, Ramachandran'
'Roesky, Herbert W.'
'Ghadwal, Rajendra S.'
'Holstein, Julian J.'
'Dittrich, Birger'

_publ_section_title
;
 An access to base-stabilized three-membered silicon heterocycles.
;
_journal_issue 32
_journal_name_full 'Dalton transactions (Cambridge, England : 2003)'
_journal_page_first 9601
_journal_page_last 9603
_journal_paper_doi 10.1039/c2dt31326j
_journal_volume 41
_journal_year 2012
_chemical_formula_moiety 'C32 H43 N3 Si'
_chemical_formula_sum 'C32 H43 N3 Si'
_chemical_formula_weight 497.78
_chemical_name_systematic
;
?
;
_space_group_IT_number 2
_symmetry_cell_setting triclinic
_symmetry_space_group_name_Hall '-P 1'
_symmetry_space_group_name_H-M 'P -1'
_atom_sites_solution_hydrogens geom
_atom_sites_solution_primary direct
_atom_sites_solution_secondary difmap
_audit_creation_method SHELXL-97
_cell_angle_alpha 92.785(2)
_cell_angle_beta 109.510(2)
_cell_angle_gamma 92.265(2)
_cell_formula_units_Z 2
_cell_length_a 9.5628(3)
_cell_length_b 11.2764(3)
_cell_length_c 14.1642(4)
_cell_measurement_temperature 100(2)
_cell_volume 1435.46(7)
_computing_cell_refinement 'Apex2 (Bruker AXS, 2008)'
_computing_data_collection 'Apex2 (Bruker AXS, 2008)'
_computing_molecular_graphics 'shelXle (Huebschle et al, 2011)'
_computing_publication_material 'enCIFer 1.3, CCDC, 2008'
_computing_structure_refinement 'SHELXL-97 (Sheldrick, 1997)'
_computing_structure_solution 'SHELXS-97 (Sheldrick, 2008)'
_diffrn_ambient_temperature 100(2)
_diffrn_measured_fraction_theta_full 0.972
_diffrn_measured_fraction_theta_max 0.972
_diffrn_measurement_device_type 'Bruker SMART 6000'
_diffrn_measurement_method '\w and \f scans'
_diffrn_radiation_monochromator 'INCOATEC multilayer optics'
_diffrn_radiation_source 'rotating anode'
_diffrn_radiation_type CuK\a
_diffrn_radiation_wavelength 1.54178
_diffrn_reflns_av_R_equivalents 0.0365
_diffrn_reflns_av_sigmaI/netI 0.0189
_diffrn_reflns_limit_h_max 11
_diffrn_reflns_limit_h_min -11
_diffrn_reflns_limit_k_max 13
_diffrn_reflns_limit_k_min -13
_diffrn_reflns_limit_l_max 17
_diffrn_reflns_limit_l_min -17
_diffrn_reflns_number 49601
_diffrn_reflns_theta_full 73.61
_diffrn_reflns_theta_max 73.61
_diffrn_reflns_theta_min 3.32
_diffrn_standards_decay_% 0
_diffrn_standards_interval_count 0
_diffrn_standards_interval_time 0
_diffrn_standards_number 0
_exptl_absorpt_coefficient_mu 0.891
_exptl_absorpt_correction_T_max 0.7537
_exptl_absorpt_correction_T_min 0.6741
_exptl_absorpt_correction_type multi-scan
_exptl_absorpt_process_details
;
SADABS version 2008/2, multi-scan. (G. M. Sheldrick, 2008)
;
_exptl_crystal_colour colourless
_exptl_crystal_density_diffrn 1.152
_exptl_crystal_density_method 'not measured'
_exptl_crystal_description block
_exptl_crystal_F_000 540
_exptl_crystal_size_max 0.2
_exptl_crystal_size_mid 0.1
_exptl_crystal_size_min 0.05
_refine_diff_density_max 0.478
_refine_diff_density_min -0.255
_refine_diff_density_rms 0.041
_refine_ls_extinction_method none
_refine_ls_goodness_of_fit_ref 1.021
_refine_ls_hydrogen_treatment mixed
_refine_ls_matrix_type full
_refine_ls_number_parameters 497
_refine_ls_number_reflns 5607
_refine_ls_number_restraints 0
_refine_ls_restrained_S_all 1.021
_refine_ls_R_factor_all 0.0404
_refine_ls_R_factor_gt 0.0361
_refine_ls_shift/su_max 0.000
_refine_ls_shift/su_mean 0.000
_refine_ls_structure_factor_coef Fsqd
_refine_ls_weighting_details 'calc w=1/[\s^2^(Fo^2^)+(0.0576P)^2^+0.5048P] where P=(Fo^2^+2Fc^2^)/3'
_refine_ls_weighting_scheme calc
_refine_ls_wR_factor_gt 0.0952
_refine_ls_wR_factor_ref 0.0990
_reflns_number_gt 5030
_reflns_number_total 5607
_reflns_threshold_expression >2sigma(I)
_cod_data_source_file c2dt31326j.txt
_cod_data_source_block ak116
_cod_depositor_comments
;
The following automatic conversions were performed:

'_symmetry_cell_setting' value 'Triclinic' changed to 'triclinic'
according to /home/saulius/struct/CIF-dictionaries/cif_core.dic
dictionary named 'cif_core.dic' version 2.4.1 from 2010-06-29.

Automatic conversion script
Id: cif_fix_values 1891 2012-01-12 08:04:46Z andrius 
;
_cod_database_code 7019936
_computing_refinement_gui 'shelXle (Huebschle et al, 2011)'

loop_
_symmetry_equiv_pos_as_xyz
'x, y, z'
'-x, -y, -z'

loop_
_atom_site_label
_atom_site_type_symbol
_atom_site_fract_x
_atom_site_fract_y
_atom_site_fract_z
_atom_site_U_iso_or_equiv
_atom_site_adp_type
_atom_site_occupancy
_atom_site_symmetry_multiplicity
_atom_site_calc_flag
Si1 Si 1.02058(3) 0.32325(3) 0.22369(2) 0.01883(10) Uani 1 1 d
N1 N 0.85641(11) 0.20376(9) 0.15730(8) 0.0220(2) Uani 1 1 d
C2 C 0.87005(13) 0.16394(11) 0.24504(9) 0.0203(2) Uani 1 1 d
N3 N 0.98100(11) 0.23115(9) 0.31501(8) 0.0193(2) Uani 1 1 d
N4 N 1.07800(11) 0.46944(9) 0.28022(8) 0.0219(2) Uani 1 1 d
C5 C 0.94284(13) 0.47021(11) 0.18954(9) 0.0210(2) Uani 1 1 d
H5 H 0.9577(19) 0.5065(15) 0.1323(13) 0.032(4) Uiso 1 1 d
C6 C 1.17702(14) 0.26849(13) 0.17953(10) 0.0268(3) Uani 1 1 d
C7 C 1.18505(18) 0.34210(19) 0.09370(12) 0.0429(4) Uani 1 1 d
H7A H 1.269(3) 0.317(2) 0.0714(18) 0.063(6) Uiso 1 1 d
H7B H 1.202(2) 0.433(2) 0.1129(17) 0.055(6) Uiso 1 1 d
H7C H 1.089(2) 0.3325(18) 0.0300(16) 0.051(5) Uiso 1 1 d
C8 C 1.32500(15) 0.28638(14) 0.26583(11) 0.0312(3) Uani 1 1 d
H8A H 1.406(2) 0.2691(17) 0.2405(15) 0.044(5) Uiso 1 1 d
H8B H 1.3303(19) 0.2312(15) 0.3230(13) 0.032(4) Uiso 1 1 d
H8C H 1.346(2) 0.3702(18) 0.2970(14) 0.041(5) Uiso 1 1 d
C9 C 1.15345(18) 0.13477(16) 0.14527(13) 0.0404(4) Uani 1 1 d
H9A H 1.064(2) 0.1142(19) 0.0797(17) 0.054(6) Uiso 1 1 d
H9B H 1.142(2) 0.0803(19) 0.2024(16) 0.051(6) Uiso 1 1 d
H9C H 1.243(2) 0.1065(18) 0.1307(16) 0.051(5) Uiso 1 1 d
C10 C 0.73385(15) 0.17842(12) 0.05992(10) 0.0270(3) Uani 1 1 d
C11 C 0.77678(16) 0.24897(16) -0.01693(11) 0.0344(3) Uani 1 1 d
H11A H 0.868(2) 0.2209(16) -0.0253(13) 0.036(4) Uiso 1 1 d
H11B H 0.797(2) 0.3358(18) 0.0033(14) 0.037(5) Uiso 1 1 d
H11C H 0.696(2) 0.2378(17) -0.0855(15) 0.046(5) Uiso 1 1 d
C12 C 0.58726(15) 0.22090(13) 0.06742(11) 0.0275(3) Uani 1 1 d
H12A H 0.510(2) 0.2134(16) 0.0015(15) 0.039(5) Uiso 1 1 d
H12B H 0.6007(19) 0.3055(17) 0.0949(13) 0.035(4) Uiso 1 1 d
H12C H 0.554(2) 0.1734(16) 0.1123(14) 0.037(5) Uiso 1 1 d
C13 C 0.71354(19) 0.04601(15) 0.02579(12) 0.0399(4) Uani 1 1 d
H13A H 0.647(2) 0.0350(18) -0.0448(16) 0.046(5) Uiso 1 1 d
H13B H 0.671(2) -0.007(2) 0.0713(17) 0.059(6) Uiso 1 1 d
H13C H 0.808(2) 0.0202(17) 0.0255(15) 0.043(5) Uiso 1 1 d
C14 C 0.77960(14) 0.06228(11) 0.26373(9) 0.0223(3) Uani 1 1 d
C15 C 0.81719(14) -0.05458(12) 0.25102(10) 0.0256(3) Uani 1 1 d
H15 H 0.9024(19) -0.0676(15) 0.2314(13) 0.031(4) Uiso 1 1 d
C16 C 0.72760(16) -0.14944(12) 0.26135(11) 0.0291(3) Uani 1 1 d
H16 H 0.7556(19) -0.2281(16) 0.2533(13) 0.033(4) Uiso 1 1 d
C17 C 0.59990(16) -0.12825(13) 0.28375(11) 0.0310(3) Uani 1 1 d
H17 H 0.536(2) -0.1953(17) 0.2908(14) 0.041(5) Uiso 1 1 d
C18 C 0.56291(15) -0.01231(13) 0.29735(11) 0.0308(3) Uani 1 1 d
H18 H 0.477(2) 0.0032(16) 0.3122(14) 0.038(5) Uiso 1 1 d
C19 C 0.65290(15) 0.08320(12) 0.28806(10) 0.0264(3) Uani 1 1 d
H19 H 0.6279(19) 0.1632(16) 0.2970(13) 0.032(4) Uiso 1 1 d
C20 C 1.04974(14) 0.21004(11) 0.42344(9) 0.0219(3) Uani 1 1 d
C21 C 1.16662(15) 0.31072(12) 0.47159(10) 0.0259(3) Uani 1 1 d
H21A H 1.2455(19) 0.3105(15) 0.4402(13) 0.030(4) Uiso 1 1 d
H21B H 1.2135(18) 0.2983(15) 0.5435(13) 0.030(4) Uiso 1 1 d
H21C H 1.1220(19) 0.3899(16) 0.4646(13) 0.031(4) Uiso 1 1 d
C22 C 1.12545(16) 0.09190(12) 0.43613(11) 0.0288(3) Uani 1 1 d
H22A H 1.053(2) 0.0257(17) 0.4073(14) 0.040(5) Uiso 1 1 d
H22B H 1.176(2) 0.0833(16) 0.5086(15) 0.039(5) Uiso 1 1 d
H22C H 1.196(2) 0.0898(16) 0.4001(14) 0.038(5) Uiso 1 1 d
C23 C 0.93467(16) 0.21280(13) 0.47703(11) 0.0292(3) Uani 1 1 d
H23A H 0.882(2) 0.2877(16) 0.4658(13) 0.034(4) Uiso 1 1 d
H23B H 0.987(2) 0.2105(17) 0.5496(15) 0.042(5) Uiso 1 1 d
H23C H 0.8604(19) 0.1418(15) 0.4567(13) 0.030(4) Uiso 1 1 d
C24 C 1.16609(13) 0.57192(11) 0.32075(9) 0.0216(3) Uani 1 1 d
C25 C 1.29759(14) 0.57066(12) 0.40396(10) 0.0249(3) Uani 1 1 d
H25 H 1.3293(19) 0.4956(16) 0.4328(13) 0.031(4) Uiso 1 1 d
C26 C 1.38279(15) 0.67471(13) 0.44551(11) 0.0291(3) Uani 1 1 d
H26 H 1.468(2) 0.6710(15) 0.5022(14) 0.033(4) Uiso 1 1 d
C27 C 1.34228(16) 0.78345(13) 0.40568(12) 0.0317(3) Uani 1 1 d
H27 H 1.403(2) 0.8573(17) 0.4374(14) 0.041(5) Uiso 1 1 d
C28 C 1.21478(16) 0.78592(13) 0.32261(12) 0.0312(3) Uani 1 1 d
H28 H 1.183(2) 0.8615(17) 0.2938(14) 0.039(5) Uiso 1 1 d
C29 C 1.12700(15) 0.68277(12) 0.28077(10) 0.0256(3) Uani 1 1 d
H29 H 1.0401(19) 0.6849(14) 0.2252(13) 0.028(4) Uiso 1 1 d
C30 C 0.80215(13) 0.50490(10) 0.20409(9) 0.0200(2) Uani 1 1 d
C31 C 0.68669(14) 0.54422(11) 0.12421(10) 0.0231(3) Uani 1 1 d
H31 H 0.7036(18) 0.5545(15) 0.0620(13) 0.030(4) Uiso 1 1 d
C32 C 0.55049(14) 0.56745(12) 0.13392(10) 0.0263(3) Uani 1 1 d
H32 H 0.4736(19) 0.5949(15) 0.0783(13) 0.030(4) Uiso 1 1 d
C33 C 0.52651(14) 0.55331(12) 0.22409(11) 0.0268(3) Uani 1 1 d
H33 H 0.4367(19) 0.5719(14) 0.2316(12) 0.027(4) Uiso 1 1 d
C34 C 0.64099(15) 0.51576(12) 0.30460(10) 0.0260(3) Uani 1 1 d
H34 H 0.6268(19) 0.5070(15) 0.3678(14) 0.033(4) Uiso 1 1 d
C35 C 0.77703(14) 0.49219(11) 0.29491(10) 0.0229(3) Uani 1 1 d
H35 H 0.8553(19) 0.4662(15) 0.3506(13) 0.029(4) Uiso 1 1 d

loop_
_atom_site_aniso_label
_atom_site_aniso_U_11
_atom_site_aniso_U_22
_atom_site_aniso_U_33
_atom_site_aniso_U_23
_atom_site_aniso_U_13
_atom_site_aniso_U_12
Si1 0.01765(16) 0.02126(18) 0.01811(17) 0.00331(12) 0.00633(12) 0.00225(12)
N1 0.0218(5) 0.0216(5) 0.0203(5) -0.0004(4) 0.0042(4) 0.0020(4)
C2 0.0192(6) 0.0183(6) 0.0230(6) -0.0004(5) 0.0062(5) 0.0043(4)
N3 0.0195(5) 0.0191(5) 0.0187(5) 0.0017(4) 0.0055(4) 0.0004(4)
N4 0.0178(5) 0.0225(5) 0.0233(5) 0.0058(4) 0.0036(4) 0.0005(4)
C5 0.0206(6) 0.0221(6) 0.0193(6) 0.0048(5) 0.0049(5) 0.0001(4)
C6 0.0247(6) 0.0365(7) 0.0229(6) 0.0034(5) 0.0116(5) 0.0106(5)
C7 0.0294(8) 0.0735(13) 0.0324(8) 0.0167(8) 0.0167(7) 0.0099(7)
C8 0.0227(7) 0.0400(8) 0.0326(7) 0.0048(6) 0.0107(6) 0.0067(6)
C9 0.0327(8) 0.0487(10) 0.0392(8) -0.0108(7) 0.0121(7) 0.0128(7)
C10 0.0267(7) 0.0283(7) 0.0209(6) -0.0014(5) 0.0014(5) 0.0024(5)
C11 0.0284(7) 0.0521(10) 0.0207(6) 0.0037(6) 0.0051(5) 0.0060(6)
C12 0.0237(6) 0.0273(7) 0.0275(7) 0.0027(6) 0.0032(5) -0.0007(5)
C13 0.0420(9) 0.0340(8) 0.0307(8) -0.0100(6) -0.0042(7) 0.0086(7)
C14 0.0209(6) 0.0204(6) 0.0226(6) 0.0009(5) 0.0033(5) -0.0001(4)
C15 0.0230(6) 0.0228(6) 0.0288(7) -0.0009(5) 0.0062(5) 0.0013(5)
C16 0.0310(7) 0.0203(7) 0.0320(7) -0.0001(5) 0.0059(6) -0.0007(5)
C17 0.0282(7) 0.0282(7) 0.0329(7) 0.0048(6) 0.0059(6) -0.0059(5)
C18 0.0236(7) 0.0343(8) 0.0354(7) 0.0069(6) 0.0107(6) 0.0014(5)
C19 0.0256(6) 0.0239(7) 0.0297(7) 0.0035(5) 0.0087(5) 0.0042(5)
C20 0.0249(6) 0.0213(6) 0.0176(6) 0.0032(5) 0.0045(5) 0.0001(5)
C21 0.0289(7) 0.0246(7) 0.0203(6) 0.0031(5) 0.0032(5) -0.0029(5)
C22 0.0309(7) 0.0238(7) 0.0270(7) 0.0053(5) 0.0028(6) 0.0030(5)
C23 0.0352(7) 0.0304(7) 0.0245(7) 0.0024(6) 0.0135(6) -0.0021(6)
C24 0.0195(6) 0.0232(6) 0.0249(6) 0.0025(5) 0.0110(5) -0.0010(4)
C25 0.0216(6) 0.0260(7) 0.0274(6) 0.0036(5) 0.0087(5) -0.0009(5)
C26 0.0211(6) 0.0344(7) 0.0305(7) -0.0008(6) 0.0080(5) -0.0044(5)
C27 0.0291(7) 0.0271(7) 0.0401(8) -0.0035(6) 0.0153(6) -0.0085(5)
C28 0.0320(7) 0.0229(7) 0.0419(8) 0.0049(6) 0.0164(6) -0.0003(5)
C29 0.0226(6) 0.0256(7) 0.0290(7) 0.0048(5) 0.0090(5) 0.0008(5)
C30 0.0208(6) 0.0149(5) 0.0217(6) 0.0009(4) 0.0040(5) -0.0016(4)
C31 0.0246(6) 0.0213(6) 0.0209(6) 0.0032(5) 0.0041(5) 0.0002(5)
C32 0.0219(6) 0.0237(6) 0.0272(6) 0.0033(5) -0.0002(5) 0.0009(5)
C33 0.0198(6) 0.0242(6) 0.0355(7) 0.0001(5) 0.0086(5) -0.0009(5)
C34 0.0265(6) 0.0264(7) 0.0254(6) 0.0007(5) 0.0096(5) -0.0023(5)
C35 0.0224(6) 0.0225(6) 0.0208(6) 0.0027(5) 0.0032(5) 0.0005(5)

loop_
_atom_type_symbol
_atom_type_description
_atom_type_scat_dispersion_real
_atom_type_scat_dispersion_imag
_atom_type_scat_source
C C 0.0181 0.0091 'International Tables Vol C Tables 4.2.6.8 and 6.1.1.4'
H H 0.0000 0.0000 'International Tables Vol C Tables 4.2.6.8 and 6.1.1.4'
N N 0.0311 0.0180 'International Tables Vol C Tables 4.2.6.8 and 6.1.1.4'
Si Si 0.2541 0.3302 'International Tables Vol C Tables 4.2.6.8 and 6.1.1.4'

loop_
_geom_angle_atom_site_label_1
_geom_angle_atom_site_label_2
_geom_angle_atom_site_label_3
_geom_angle
N4 Si1 N3 108.63(5)
N4 Si1 C5 48.16(5)
N3 Si1 C5 124.85(5)
N4 Si1 C6 106.92(6)
N3 Si1 C6 113.63(5)
C5 Si1 C6 120.80(6)
N4 Si1 N1 148.28(5)
N3 Si1 N1 68.97(5)
C5 Si1 N1 105.65(5)
C6 Si1 N1 102.45(6)
N4 Si1 C2 135.83(5)
N3 Si1 C2 35.15(4)
C5 Si1 C2 120.70(5)
C6 Si1 C2 111.61(5)
N1 Si1 C2 33.82(4)
C2 N1 C10 128.96(11)
C2 N1 Si1 89.20(8)
C10 N1 Si1 140.00(9)
N1 C2 N3 107.59(11)
N1 C2 C14 125.75(11)
N3 C2 C14 126.66(11)
N1 C2 Si1 56.97(6)
N3 C2 Si1 50.62(6)
C14 C2 Si1 177.18(9)
C2 N3 C20 127.17(10)
C2 N3 Si1 94.23(8)
C20 N3 Si1 137.76(8)
C24 N4 C5 121.56(10)
C24 N4 Si1 161.03(9)
C5 N4 Si1 68.83(7)
N4 C5 C30 117.78(11)
N4 C5 Si1 63.01(6)
C30 C5 Si1 122.07(9)
N4 C5 H5 115.2(10)
C30 C5 H5 111.9(10)
Si1 C5 H5 118.4(10)
C7 C6 C8 108.80(12)
C7 C6 C9 110.23(13)
C8 C6 C9 107.61(12)
C7 C6 Si1 108.50(10)
C8 C6 Si1 109.52(9)
C9 C6 Si1 112.14(10)
C6 C7 H7A 109.6(13)
C6 C7 H7B 113.5(12)
H7A C7 H7B 107.7(17)
C6 C7 H7C 113.9(11)
H7A C7 H7C 106.4(17)
H7B C7 H7C 105.3(16)
C6 C8 H8A 109.2(11)
C6 C8 H8B 112.2(10)
H8A C8 H8B 108.3(15)
C6 C8 H8C 113.4(11)
H8A C8 H8C 106.6(15)
H8B C8 H8C 106.9(14)
C6 C9 H9A 114.2(12)
C6 C9 H9B 112.5(11)
H9A C9 H9B 108.6(16)
C6 C9 H9C 110.2(12)
H9A C9 H9C 105.6(17)
H9B C9 H9C 105.2(16)
N1 C10 C11 106.21(11)
N1 C10 C13 112.29(11)
C11 C10 C13 109.32(13)
N1 C10 C12 110.39(11)
C11 C10 C12 109.31(11)
C13 C10 C12 109.23(12)
C10 C11 H11A 110.8(10)
C10 C11 H11B 113.1(10)
H11A C11 H11B 105.9(14)
C10 C11 H11C 110.5(11)
H11A C11 H11C 106.9(15)
H11B C11 H11C 109.3(15)
C10 C12 H12A 110.0(11)
C10 C12 H12B 110.3(10)
H12A C12 H12B 109.8(15)
C10 C12 H12C 110.9(11)
H12A C12 H12C 108.2(15)
H12B C12 H12C 107.6(15)
C10 C13 H13A 109.7(12)
C10 C13 H13B 113.1(12)
H13A C13 H13B 109.3(16)
C10 C13 H13C 107.9(12)
H13A C13 H13C 105.5(16)
H13B C13 H13C 111.1(17)
C19 C14 C15 119.73(12)
C19 C14 C2 120.14(11)
C15 C14 C2 120.03(11)
C16 C15 C14 120.21(13)
C16 C15 H15 121.0(10)
C14 C15 H15 118.7(10)
C17 C16 C15 119.88(13)
C17 C16 H16 121.1(10)
C15 C16 H16 119.0(10)
C16 C17 C18 120.08(13)
C16 C17 H17 120.2(11)
C18 C17 H17 119.7(11)
C17 C18 C19 120.36(13)
C17 C18 H18 121.0(11)
C19 C18 H18 118.7(11)
C18 C19 C14 119.72(13)
C18 C19 H19 120.8(10)
C14 C19 H19 119.4(10)
N3 C20 C21 107.78(10)
N3 C20 C22 110.55(10)
C21 C20 C22 108.82(11)
N3 C20 C23 111.27(10)
C21 C20 C23 107.58(11)
C22 C20 C23 110.71(11)
C20 C21 H21A 110.1(10)
C20 C21 H21B 109.0(10)
H21A C21 H21B 108.0(14)
C20 C21 H21C 111.5(10)
H21A C21 H21C 109.1(14)
H21B C21 H21C 108.9(14)
C20 C22 H22A 110.5(11)
C20 C22 H22B 108.5(11)
H22A C22 H22B 110.1(15)
C20 C22 H22C 110.3(11)
H22A C22 H22C 106.7(15)
H22B C22 H22C 110.8(15)
C20 C23 H23A 110.4(10)
C20 C23 H23B 108.3(11)
H23A C23 H23B 107.8(15)
C20 C23 H23C 113.1(10)
H23A C23 H23C 110.3(14)
H23B C23 H23C 106.6(14)
N4 C24 C25 121.74(11)
N4 C24 C29 121.15(11)
C25 C24 C29 117.10(12)
C26 C25 C24 121.10(12)
C26 C25 H25 119.4(10)
C24 C25 H25 119.5(10)
C25 C26 C27 121.12(13)
C25 C26 H26 118.9(11)
C27 C26 H26 120.0(11)
C28 C27 C26 118.50(13)
C28 C27 H27 121.5(11)
C26 C27 H27 120.0(11)
C27 C28 C29 121.16(13)
C27 C28 H28 120.2(11)
C29 C28 H28 118.6(11)
C28 C29 C24 120.99(13)
C28 C29 H29 121.0(10)
C24 C29 H29 118.0(10)
C31 C30 C35 117.72(12)
C31 C30 C5 120.31(11)
C35 C30 C5 121.84(11)
C32 C31 C30 121.16(12)
C32 C31 H31 120.6(10)
C30 C31 H31 118.2(10)
C33 C32 C31 120.53(12)
C33 C32 H32 119.9(10)
C31 C32 H32 119.5(10)
C32 C33 C34 118.94(12)
C32 C33 H33 120.7(10)
C34 C33 H33 120.3(10)
C35 C34 C33 120.58(12)
C35 C34 H34 119.5(10)
C33 C34 H34 119.9(10)
C34 C35 C30 121.05(12)
C34 C35 H35 120.1(10)
C30 C35 H35 118.8(10)

loop_
_geom_bond_atom_site_label_1
_geom_bond_atom_site_label_2
_geom_bond_distance
Si1 N4 1.7795(11)
Si1 N3 1.8226(10)
Si1 C5 1.8622(13)
Si1 C6 1.9160(13)
Si1 N1 1.9718(11)
Si1 C2 2.3516(13)
N1 C2 1.3090(16)
N1 C10 1.4877(16)
C2 N3 1.3576(16)
C2 C14 1.4955(17)
N3 C20 1.4904(15)
N4 C24 1.3821(16)
N4 C5 1.4878(15)
C5 C30 1.4915(17)
C5 H5 0.974(18)
C6 C7 1.526(2)
C6 C8 1.5282(19)
C6 C9 1.546(2)
C7 H7A 1.00(2)
C7 H7B 1.04(2)
C7 H7C 1.05(2)
C8 H8A 0.98(2)
C8 H8B 1.034(18)
C8 H8C 1.01(2)
C9 H9A 1.04(2)
C9 H9B 1.07(2)
C9 H9C 1.00(2)
C10 C11 1.531(2)
C10 C13 1.531(2)
C10 C12 1.5341(19)
C11 H11A 0.981(19)
C11 H11B 1.00(2)
C11 H11C 1.02(2)
C12 H12A 0.973(19)
C12 H12B 0.999(19)
C12 H12C 0.974(19)
C13 H13A 0.99(2)
C13 H13B 1.07(2)
C13 H13C 0.96(2)
C14 C19 1.3914(19)
C14 C15 1.3985(18)
C15 C16 1.3879(19)
C15 H15 0.959(17)
C16 C17 1.387(2)
C16 H16 0.949(18)
C17 C18 1.389(2)
C17 H17 0.985(19)
C18 C19 1.3907(19)
C18 H18 0.937(19)
C19 H19 0.955(18)
C20 C21 1.5228(17)
C20 C22 1.5310(18)
C20 C23 1.5317(18)
C21 H21A 0.995(18)
C21 H21B 0.986(18)
C21 H21C 1.000(18)
C22 H22A 0.974(19)
C22 H22B 0.989(19)
C22 H22C 0.976(19)
C23 H23A 0.991(19)
C23 H23B 0.98(2)
C23 H23C 1.012(17)
C24 C25 1.4084(18)
C24 C29 1.4096(18)
C25 C26 1.3870(19)
C25 H25 0.972(17)
C26 C27 1.390(2)
C26 H26 0.940(18)
C27 C28 1.385(2)
C27 H27 0.993(19)
C28 C29 1.390(2)
C28 H28 0.979(19)
C29 H29 0.936(17)
C30 C31 1.3960(17)
C30 C35 1.3980(18)
C31 C32 1.3881(19)
C31 H31 0.959(17)
C32 C33 1.386(2)
C32 H32 0.955(17)
C33 C34 1.3885(19)
C33 H33 0.930(17)
C34 C35 1.3874(19)
C34 H34 0.959(18)
C35 H35 0.956(17)
